data_4518160
loop_
_publ_author_name
'Cheng, Shao-Chi'
'Wang, Chi-Hsien'
'Lin, Yi-Chia'
'Tsuchido, Yoshitaka'
'Suzaki, Yuji'
'Sei, Yoshihisa'
'Kuo, Ting-Shen'
'Horie, Masaki'

_publ_section_title
;
 Photoinduced Mechanical Motions of Pseudorotaxane Crystals Composed of
 Azobenzene and Ferrocenyl Groups on an Axle and a Crown Ether Ring
;
_journal_name_full 'ACS Applied Materials &amp; Interfaces'
_journal_paper_doi 10.1021/acsami.0c15171
_journal_year 2020
_chemical_formula_moiety 'C49 H58 As F6 Fe N3 O8'
_chemical_formula_sum 'C49 H58 As F6 Fe N3 O8'
_chemical_formula_weight 1061.75
_space_group_IT_number 14
_space_group_name_Hall '-P 2yn'
_space_group_name_H-M_alt 'P 1 21/n 1'
_symmetry_cell_setting monoclinic
_symmetry_space_group_name_H-M 'P 1 21/n 1'
_atom_sites_solution_hydrogens geom
_atom_sites_solution_primary direct
_atom_sites_solution_secondary difmap
_audit_creation_method SHELXL-97
_cell_angle_alpha 90.00
_cell_angle_beta 103.477(10)
_cell_angle_gamma 90.00
_cell_formula_units_Z 4
_cell_length_a 21.034(6)
_cell_length_b 10.206(3)
_cell_length_c 23.539(6)
_cell_measurement_reflns_used 9967
_cell_measurement_temperature 200(2)
_cell_measurement_theta_max 22.504
_cell_measurement_theta_min 2.234
_cell_volume 4914(2)
_computing_molecular_graphics 'Ortep-3 for Windows (Farrugia, 1997)'
_computing_publication_material 'WinGX publication routines (Farrugia, 2005)'
_computing_structure_refinement 'SHELXL-2014/7 (Sheldrick, 2014)'
_computing_structure_solution 'SHELXL-2014/7 (Sheldrick, 2014)'
_diffrn_ambient_temperature 200(2)
_diffrn_measured_fraction_theta_full 0.995
_diffrn_measured_fraction_theta_max 0.995
_diffrn_measurement_device_type 'D8 Venture'
_diffrn_radiation_monochromator graphite
_diffrn_radiation_source 'fine-focus sealed tube'
_diffrn_radiation_type MoK\a
_diffrn_radiation_wavelength 0.71073
_diffrn_reflns_av_R_equivalents 0.1155
_diffrn_reflns_av_sigmaI/netI 0.0669
_diffrn_reflns_limit_h_max 23
_diffrn_reflns_limit_h_min -24
_diffrn_reflns_limit_k_max 12
_diffrn_reflns_limit_k_min -12
_diffrn_reflns_limit_l_max 27
_diffrn_reflns_limit_l_min -27
_diffrn_reflns_number 73555
_diffrn_reflns_theta_full 25.03
_diffrn_reflns_theta_max 25.03
_diffrn_reflns_theta_min 2.18
_exptl_absorpt_coefficient_mu 1.053
_exptl_absorpt_correction_T_max 0.9691
_exptl_absorpt_correction_T_min 0.7714
_exptl_absorpt_correction_type multi-scan
_exptl_absorpt_process_details SADABS
_exptl_crystal_colour yellow
_exptl_crystal_density_diffrn 1.435
_exptl_crystal_density_method 'not measured'
_exptl_crystal_description prism
_exptl_crystal_F_000 2200
_exptl_crystal_size_max 0.26
_exptl_crystal_size_mid 0.07
_exptl_crystal_size_min 0.03
_refine_diff_density_max 1.304
_refine_diff_density_min -0.820
_refine_diff_density_rms 0.083
_refine_ls_extinction_method none
_refine_ls_goodness_of_fit_ref 1.083
_refine_ls_hydrogen_treatment constr
_refine_ls_matrix_type full
_refine_ls_number_parameters 606
_refine_ls_number_reflns 8622
_refine_ls_number_restraints 0
_refine_ls_restrained_S_all 1.083
_refine_ls_R_factor_all 0.1215
_refine_ls_R_factor_gt 0.0623
_refine_ls_shift/su_max 0.001
_refine_ls_shift/su_mean 0.000
_refine_ls_structure_factor_coef Fsqd
_refine_ls_weighting_details 'calc w=1/[\s^2^(Fo^2^)+(0.0691P)^2^+11.0710P] where P=(Fo^2^+2Fc^2^)/3'
_refine_ls_weighting_scheme calc
_refine_ls_wR_factor_gt 0.1500
_refine_ls_wR_factor_ref 0.1867
_reflns_number_gt 5299
_reflns_number_total 8622
_reflns_threshold_expression >2sigma(I)
_cod_data_source_file am0c15171_si_009.cif
_cod_data_source_block d20359
_cod_original_sg_symbol_H-M 'P 21/n'
_cod_database_code 4518160

loop_
_symmetry_equiv_pos_as_xyz
'x, y, z'
'-x+1/2, y+1/2, -z+1/2'
'-x, -y, -z'
'x-1/2, -y-1/2, z-1/2'

loop_
_atom_site_label
_atom_site_type_symbol
_atom_site_fract_x
_atom_site_fract_y
_atom_site_fract_z
_atom_site_U_iso_or_equiv
_atom_site_adp_type
_atom_site_occupancy
_atom_site_symmetry_multiplicity
_atom_site_calc_flag
_atom_site_refinement_flags
_atom_site_disorder_assembly
_atom_site_disorder_group
C1 C 0.9134(3) 0.4527(11) 0.4700(3) 0.081(3) Uani 1 1 d . . .
H1 H 0.9236 0.4893 0.5105 0.097 Uiso 1 1 calc R . .
C2 C 0.9129(3) 0.3210(9) 0.4559(4) 0.077(2) Uani 1 1 d . . .
H2 H 0.9228 0.2468 0.4843 0.092 Uiso 1 1 calc R . .
C3 C 0.8961(3) 0.3096(8) 0.3953(4) 0.071(2) Uani 1 1 d . . .
H3 H 0.8921 0.2260 0.3726 0.086 Uiso 1 1 calc R . .
C4 C 0.8862(3) 0.4381(9) 0.3714(3) 0.072(2) Uani 1 1 d . . .
H4 H 0.8746 0.4625 0.3291 0.087 Uiso 1 1 calc R . .
C5 C 0.8981(3) 0.5246(8) 0.4197(4) 0.081(2) Uani 1 1 d . . .
H5 H 0.8950 0.6224 0.4175 0.097 Uiso 1 1 calc R . .
C6 C 0.7454(3) 0.5099(6) 0.4317(2) 0.0450(14) Uani 1 1 d . . .
H6 H 0.7455 0.6072 0.4369 0.054 Uiso 1 1 calc R . .
C7 C 0.7300(3) 0.4436(7) 0.3777(3) 0.0571(17) Uani 1 1 d . . .
H7 H 0.7174 0.4852 0.3381 0.069 Uiso 1 1 calc R . .
C8 C 0.7363(3) 0.3084(7) 0.3894(3) 0.0552(17) Uani 1 1 d . . .
H8 H 0.7291 0.2371 0.3594 0.066 Uiso 1 1 calc R . .
C9 C 0.7549(3) 0.2903(6) 0.4502(2) 0.0466(14) Uani 1 1 d . . .
H9 H 0.7629 0.2042 0.4708 0.056 Uiso 1 1 calc R . .
C10 C 0.7611(2) 0.4164(5) 0.4774(2) 0.0392(13) Uani 1 1 d . . .
C11 C 0.7815(2) 0.4443(6) 0.5414(2) 0.0402(13) Uani 1 1 d . . .
H11A H 0.8010 0.5329 0.5476 0.048 Uiso 1 1 calc R . .
H11B H 0.8151 0.3801 0.5602 0.048 Uiso 1 1 calc R . .
C12 C 0.7440(3) 0.4555(9) 0.6336(3) 0.0762(16) Uani 1 1 d . . .
H12A H 0.7715 0.5350 0.6423 0.091 Uiso 1 1 calc R . .
H12B H 0.7705 0.3796 0.6517 0.091 Uiso 1 1 calc R . .
C13 C 0.6850(3) 0.4698(6) 0.6598(2) 0.0453(14) Uani 1 1 d . A .
C14 C 0.6610(4) 0.5908(7) 0.6671(3) 0.072(2) Uani 1 1 d . . .
H14 H 0.6832 0.6661 0.6580 0.087 Uiso 1 1 calc R . .
C15 C 0.6048(4) 0.6060(9) 0.6875(3) 0.088(3) Uani 1 1 d . A .
H15 H 0.5876 0.6910 0.6909 0.105 Uiso 1 1 calc R . .
C16 C 0.5744(3) 0.4979(11) 0.7026(3) 0.078(3) Uani 1 1 d . . .
C17 C 0.5998(4) 0.3777(9) 0.6978(3) 0.083(3) Uani 1 1 d . A .
H17 H 0.5790 0.3026 0.7090 0.100 Uiso 1 1 calc R . .
C18 C 0.6551(3) 0.3627(7) 0.6768(3) 0.0668(19) Uani 1 1 d . . .
H18 H 0.6726 0.2778 0.6741 0.080 Uiso 1 1 calc R A .
C19 C 0.4260(3) 0.5516(10) 0.7452(3) 0.069(2) Uani 1 1 d . . .
C20 C 0.4028(3) 0.6769(9) 0.7455(3) 0.072(2) Uani 1 1 d . A .
H20 H 0.4256 0.7477 0.7332 0.086 Uiso 1 1 calc R . .
C21 C 0.3465(3) 0.6999(8) 0.7637(3) 0.071(2) Uani 1 1 d . . .
H21 H 0.3312 0.7872 0.7649 0.086 Uiso 1 1 calc R A .
C22 C 0.3118(3) 0.5989(9) 0.7800(3) 0.066(2) Uani 1 1 d . A .
C23 C 0.2477(3) 0.6228(9) 0.7976(3) 0.0762(16) Uani 1 1 d . . .
H23A H 0.2387 0.7170 0.7968 0.114 Uiso 1 1 calc R A .
H23B H 0.2509 0.5889 0.8371 0.114 Uiso 1 1 calc R . .
H23C H 0.2122 0.5778 0.7701 0.114 Uiso 1 1 calc R . .
C24 C 0.3345(4) 0.4748(9) 0.7792(3) 0.075(2) Uani 1 1 d . . .
H24 H 0.3109 0.4049 0.7914 0.090 Uiso 1 1 calc R A .
C25 C 0.3922(4) 0.4467(8) 0.7607(3) 0.074(2) Uani 1 1 d . A .
H25 H 0.4072 0.3593 0.7591 0.088 Uiso 1 1 calc R . .
C26 C 0.8400(3) 0.0531(6) 0.6276(3) 0.0492(14) Uani 1 1 d . . .
H26A H 0.8402 -0.0437 0.6249 0.059 Uiso 1 1 calc R . .
H26B H 0.8555 0.0782 0.6691 0.059 Uiso 1 1 calc R . .
C27 C 0.8840(3) 0.1102(6) 0.5925(3) 0.0518(15) Uani 1 1 d . . .
H27A H 0.9258 0.0611 0.6012 0.062 Uiso 1 1 calc R . .
H27B H 0.8635 0.0982 0.5505 0.062 Uiso 1 1 calc R . .
C28 C 0.9440(3) 0.2710(7) 0.6557(3) 0.070(2) Uani 1 1 d . . .
H28A H 0.9837 0.2176 0.6571 0.084 Uiso 1 1 calc R . .
H28B H 0.9257 0.2456 0.6892 0.084 Uiso 1 1 calc R . .
C29 C 0.9618(3) 0.4121(7) 0.6602(3) 0.069(2) Uani 1 1 d . . .
H29A H 0.9979 0.4265 0.6950 0.083 Uiso 1 1 calc R . .
H29B H 0.9772 0.4391 0.6253 0.083 Uiso 1 1 calc R . .
C30 C 0.9239(3) 0.6227(7) 0.6795(3) 0.069(2) Uani 1 1 d . . .
H30A H 0.9637 0.6246 0.7117 0.083 Uiso 1 1 calc R . .
H30B H 0.8881 0.6638 0.6940 0.083 Uiso 1 1 calc R . .
C31 C 0.9359(3) 0.7023(7) 0.6294(3) 0.0654(19) Uani 1 1 d . . .
H31A H 0.9553 0.7881 0.6436 0.078 Uiso 1 1 calc R . .
H31B H 0.9666 0.6557 0.6102 0.078 Uiso 1 1 calc R . .
C32 C 0.8738(3) 0.7912(6) 0.5391(3) 0.0500(15) Uani 1 1 d . . .
C33 C 0.9285(3) 0.8269(7) 0.5197(3) 0.0629(18) Uani 1 1 d . . .
H33 H 0.9706 0.8014 0.5414 0.075 Uiso 1 1 calc R . .
C34 C 0.9228(4) 0.8990(7) 0.4692(3) 0.072(2) Uani 1 1 d . . .
H34 H 0.9606 0.9203 0.4555 0.087 Uiso 1 1 calc R . .
C35 C 0.8616(4) 0.9402(7) 0.4387(3) 0.070(2) Uani 1 1 d . . .
H35 H 0.8577 0.9923 0.4046 0.084 Uiso 1 1 calc R . .
C36 C 0.8057(3) 0.9061(6) 0.4574(3) 0.0568(16) Uani 1 1 d . . .
H36 H 0.7639 0.9344 0.4361 0.068 Uiso 1 1 calc R . .
C37 C 0.8111(3) 0.8309(6) 0.5073(2) 0.0457(14) Uani 1 1 d . . .
C38 C 0.6965(3) 0.8401(6) 0.5014(2) 0.0482(14) Uani 1 1 d . . .
H38A H 0.6861 0.8177 0.4593 0.058 Uiso 1 1 calc R . .
H38B H 0.6954 0.9366 0.5053 0.058 Uiso 1 1 calc R . .
C39 C 0.6479(3) 0.7772(6) 0.5308(3) 0.0537(16) Uani 1 1 d . . .
H39A H 0.6639 0.7837 0.5738 0.064 Uiso 1 1 calc R . .
H39B H 0.6056 0.8239 0.5196 0.064 Uiso 1 1 calc R . .
C40 C 0.5786(3) 0.6162(6) 0.4739(3) 0.0541(16) Uani 1 1 d . . .
H40A H 0.5706 0.6844 0.4431 0.065 Uiso 1 1 calc R . .
H40B H 0.5425 0.6195 0.4943 0.065 Uiso 1 1 calc R . .
C41 C 0.5802(3) 0.4846(6) 0.4466(3) 0.0537(16) Uani 1 1 d . . .
H41A H 0.5386 0.4686 0.4176 0.064 Uiso 1 1 calc R . .
H41B H 0.6164 0.4806 0.4263 0.064 Uiso 1 1 calc R . .
C42 C 0.5842(3) 0.2573(6) 0.4691(2) 0.0512(15) Uani 1 1 d . . .
H42A H 0.6209 0.2382 0.4506 0.061 Uiso 1 1 calc R . .
H42B H 0.5426 0.2464 0.4394 0.061 Uiso 1 1 calc R . .
C43 C 0.5861(3) 0.1666(6) 0.5195(3) 0.0532(16) Uani 1 1 d . . .
H43A H 0.5572 0.1999 0.5440 0.064 Uiso 1 1 calc R . .
H43B H 0.5706 0.0785 0.5050 0.064 Uiso 1 1 calc R . .
C44 C 0.6621(3) 0.0807(5) 0.6030(2) 0.0438(14) Uani 1 1 d . . .
C45 C 0.6120(3) 0.0349(6) 0.6272(3) 0.0526(15) Uani 1 1 d . . .
H45 H 0.5677 0.0526 0.6085 0.063 Uiso 1 1 calc R . .
C46 C 0.6264(3) -0.0359(7) 0.6783(3) 0.0616(17) Uani 1 1 d . . .
H46 H 0.5919 -0.0646 0.6952 0.074 Uiso 1 1 calc R . .
C47 C 0.6897(3) -0.0656(7) 0.7052(3) 0.0666(19) Uani 1 1 d . . .
H47 H 0.6990 -0.1169 0.7398 0.080 Uiso 1 1 calc R . .
C48 C 0.7407(3) -0.0204(6) 0.6814(3) 0.0543(16) Uani 1 1 d . . .
H48 H 0.7847 -0.0398 0.7004 0.065 Uiso 1 1 calc R . .
C49 C 0.7277(3) 0.0520(6) 0.6308(2) 0.0432(13) Uani 1 1 d . . .
As1 As 0.42151(3) 0.05140(7) 0.65427(3) 0.0501(2) Uani 1 1 d . . .
F1 F 0.43765(18) 0.0667(4) 0.58611(14) 0.0664(10) Uani 1 1 d . . .
F2 F 0.37577(18) 0.1928(4) 0.64274(16) 0.0698(10) Uani 1 1 d . . .
F3 F 0.4064(2) 0.0363(5) 0.72203(16) 0.0907(14) Uani 1 1 d . . .
F4 F 0.4660(2) -0.0883(4) 0.66434(18) 0.0803(12) Uani 1 1 d . . .
F5 F 0.35221(18) -0.0346(4) 0.62397(19) 0.0799(12) Uani 1 1 d . . .
F6 F 0.49042(17) 0.1400(4) 0.68193(18) 0.0811(12) Uani 1 1 d . . .
Fe1 Fe 0.82313(4) 0.40050(8) 0.42319(3) 0.0449(2) Uani 1 1 d . . .
N1 N 0.7237(2) 0.4363(4) 0.56898(17) 0.0383(10) Uani 1 1 d . . .
H1A H 0.6936 0.4995 0.5530 0.046 Uiso 1 1 calc R . .
H1B H 0.7040 0.3558 0.5611 0.046 Uiso 1 1 calc R . .
N2 N 0.5171(9) 0.5681(12) 0.7185(5) 0.052(5) Uiso 0.47(3) 1 d P A 1
N3 N 0.4841(10) 0.4833(13) 0.7302(5) 0.055(5) Uiso 0.47(3) 1 d P A 1
N2' N 0.5160(8) 0.4656(13) 0.7291(4) 0.053(5) Uiso 0.53(3) 1 d P A 2
N3' N 0.4836(9) 0.5726(13) 0.7203(5) 0.056(5) Uiso 0.53(3) 1 d P A 2
O1 O 0.77454(17) 0.1022(4) 0.60493(16) 0.0466(9) Uani 1 1 d . . .
O2 O 0.89783(18) 0.2457(4) 0.60324(17) 0.0532(10) Uani 1 1 d . . .
O3 O 0.90705(19) 0.4892(4) 0.66470(17) 0.0531(11) Uani 1 1 d . . .
O4 O 0.87444(18) 0.7208(4) 0.58912(18) 0.0548(11) Uani 1 1 d . . .
O5 O 0.76000(17) 0.7908(4) 0.52948(15) 0.0466(9) Uani 1 1 d . . .
O6 O 0.63873(17) 0.6408(4) 0.51400(17) 0.0491(10) Uani 1 1 d . . .
O7 O 0.58943(18) 0.3873(4) 0.49155(16) 0.0458(9) Uani 1 1 d . . .
O8 O 0.65274(17) 0.1591(4) 0.55374(16) 0.0460(9) Uani 1 1 d . . .

loop_
_atom_site_aniso_label
_atom_site_aniso_U_11
_atom_site_aniso_U_22
_atom_site_aniso_U_33
_atom_site_aniso_U_23
_atom_site_aniso_U_13
_atom_site_aniso_U_12
C1 0.038(4) 0.150(9) 0.057(5) -0.022(5) 0.015(3) -0.017(5)
C2 0.049(4) 0.106(7) 0.082(6) 0.020(5) 0.029(4) 0.019(4)
C3 0.046(4) 0.084(5) 0.092(6) -0.026(5) 0.031(4) -0.009(4)
C4 0.049(4) 0.119(7) 0.055(4) 0.003(5) 0.024(3) -0.014(4)
C5 0.051(5) 0.084(5) 0.118(7) -0.022(5) 0.038(5) -0.022(4)
C6 0.044(3) 0.057(4) 0.034(3) 0.004(3) 0.009(3) 0.008(3)
C7 0.041(4) 0.091(5) 0.037(3) 0.003(3) 0.004(3) -0.002(3)
C8 0.047(4) 0.076(5) 0.045(4) -0.022(3) 0.015(3) -0.016(3)
C9 0.035(3) 0.054(4) 0.052(4) -0.002(3) 0.014(3) -0.003(3)
C10 0.032(3) 0.052(3) 0.033(3) -0.002(3) 0.008(2) 0.001(2)
C11 0.029(3) 0.061(4) 0.032(3) 0.004(3) 0.010(2) 0.002(3)
C12 0.048(3) 0.133(5) 0.050(3) -0.001(3) 0.015(2) 0.007(3)
C13 0.037(3) 0.072(4) 0.027(3) -0.007(3) 0.009(2) 0.000(3)
C14 0.098(6) 0.068(5) 0.064(4) 0.016(4) 0.044(4) 0.010(4)
C15 0.101(6) 0.102(6) 0.075(5) 0.024(5) 0.048(5) 0.055(5)
C16 0.042(4) 0.154(9) 0.039(4) -0.022(5) 0.014(3) 0.003(5)
C17 0.084(6) 0.107(7) 0.072(5) -0.046(5) 0.044(4) -0.056(5)
C18 0.082(5) 0.064(4) 0.063(4) -0.025(4) 0.035(4) -0.017(4)
C19 0.037(4) 0.131(7) 0.040(4) -0.017(4) 0.010(3) -0.010(4)
C20 0.055(5) 0.109(7) 0.050(4) -0.011(4) 0.010(3) -0.019(4)
C21 0.060(5) 0.098(6) 0.056(4) -0.005(4) 0.012(4) 0.008(4)
C22 0.046(4) 0.115(6) 0.035(3) 0.007(4) 0.005(3) 0.008(4)
C23 0.048(3) 0.133(5) 0.050(3) -0.001(3) 0.015(2) 0.007(3)
C24 0.062(5) 0.111(7) 0.050(4) 0.024(4) 0.011(4) -0.015(5)
C25 0.067(5) 0.098(6) 0.051(4) 0.001(4) 0.004(4) 0.008(5)
C26 0.041(3) 0.056(4) 0.050(3) 0.002(3) 0.009(3) 0.002(3)
C27 0.041(3) 0.054(4) 0.061(4) -0.001(3) 0.012(3) 0.005(3)
C28 0.054(4) 0.065(5) 0.073(5) 0.005(4) -0.018(4) 0.003(3)
C29 0.043(4) 0.069(5) 0.081(5) 0.002(4) -0.013(3) -0.001(3)
C30 0.064(5) 0.077(5) 0.052(4) -0.014(4) -0.014(3) 0.007(4)
C31 0.041(4) 0.057(4) 0.086(5) -0.003(4) -0.010(3) -0.004(3)
C32 0.046(4) 0.047(3) 0.055(4) -0.005(3) 0.008(3) -0.004(3)
C33 0.046(4) 0.070(4) 0.074(5) -0.013(4) 0.016(3) -0.009(3)
C34 0.064(5) 0.082(5) 0.076(5) -0.020(4) 0.027(4) -0.023(4)
C35 0.073(5) 0.085(5) 0.052(4) 0.001(4) 0.016(4) -0.018(4)
C36 0.052(4) 0.063(4) 0.050(4) 0.004(3) 0.001(3) -0.011(3)
C37 0.041(3) 0.049(3) 0.045(3) -0.006(3) 0.005(3) -0.003(3)
C38 0.044(3) 0.047(3) 0.048(3) 0.008(3) -0.001(3) 0.008(3)
C39 0.036(3) 0.054(4) 0.070(4) 0.005(3) 0.008(3) 0.009(3)
C40 0.035(3) 0.051(4) 0.070(4) 0.015(3) 0.000(3) 0.001(3)
C41 0.043(4) 0.068(4) 0.044(3) 0.012(3) -0.003(3) -0.010(3)
C42 0.042(3) 0.057(4) 0.047(3) -0.008(3) -0.005(3) -0.003(3)
C43 0.038(3) 0.049(4) 0.067(4) 0.000(3) 0.002(3) -0.002(3)
C44 0.040(3) 0.044(3) 0.047(3) -0.005(3) 0.009(3) 0.001(3)
C45 0.040(3) 0.064(4) 0.056(4) -0.004(3) 0.014(3) -0.007(3)
C46 0.052(4) 0.079(5) 0.059(4) 0.000(4) 0.024(3) -0.007(4)
C47 0.067(5) 0.088(5) 0.046(4) 0.007(3) 0.014(3) -0.010(4)
C48 0.046(4) 0.071(4) 0.044(3) 0.004(3) 0.006(3) -0.001(3)
C49 0.042(3) 0.051(3) 0.038(3) -0.003(3) 0.014(3) -0.002(3)
As1 0.0390(4) 0.0684(4) 0.0400(3) 0.0048(3) 0.0036(3) -0.0059(3)
F1 0.068(2) 0.088(3) 0.0434(19) 0.0055(18) 0.0138(17) 0.009(2)
F2 0.064(2) 0.073(2) 0.071(2) -0.002(2) 0.0133(19) 0.011(2)
F3 0.070(3) 0.160(4) 0.045(2) 0.029(2) 0.0208(19) 0.016(3)
F4 0.071(3) 0.083(3) 0.088(3) 0.022(2) 0.021(2) 0.000(2)
F5 0.050(2) 0.084(3) 0.100(3) -0.009(2) 0.004(2) -0.024(2)
F6 0.049(2) 0.108(3) 0.084(3) -0.032(2) 0.011(2) -0.027(2)
Fe1 0.0375(5) 0.0593(5) 0.0399(5) -0.0055(4) 0.0131(4) -0.0040(4)
N1 0.032(2) 0.052(3) 0.031(2) -0.001(2) 0.0071(19) 0.001(2)
O1 0.035(2) 0.054(2) 0.049(2) 0.0044(19) 0.0065(18) 0.0012(18)
O2 0.045(2) 0.052(2) 0.056(2) 0.005(2) -0.0022(19) 0.0006(19)
O3 0.041(2) 0.061(3) 0.051(2) 0.000(2) -0.0023(19) 0.002(2)
O4 0.040(2) 0.058(3) 0.061(3) 0.003(2) 0.000(2) 0.0026(19)
O5 0.037(2) 0.057(2) 0.043(2) 0.0074(18) 0.0009(18) 0.0028(18)
O6 0.035(2) 0.046(2) 0.060(3) 0.0021(19) 0.0004(18) 0.0049(17)
O7 0.046(2) 0.046(2) 0.043(2) 0.0035(18) 0.0045(18) 0.0002(18)
O8 0.032(2) 0.053(2) 0.051(2) 0.0025(19) 0.0047(17) 0.0027(18)

loop_
_atom_type_symbol
_atom_type_description
_atom_type_scat_dispersion_real
_atom_type_scat_dispersion_imag
_atom_type_scat_source
C C 0.0033 0.0016 'International Tables Vol C Tables 4.2.6.8 and 6.1.1.4'
H H 0.0000 0.0000 'International Tables Vol C Tables 4.2.6.8 and 6.1.1.4'
As As 0.0499 2.0058 'International Tables Vol C Tables 4.2.6.8 and 6.1.1.4'
F F 0.0171 0.0103 'International Tables Vol C Tables 4.2.6.8 and 6.1.1.4'
Fe Fe 0.3463 0.8444 'International Tables Vol C Tables 4.2.6.8 and 6.1.1.4'
N N 0.0061 0.0033 'International Tables Vol C Tables 4.2.6.8 and 6.1.1.4'
O O 0.0106 0.0060 'International Tables Vol C Tables 4.2.6.8 and 6.1.1.4'

loop_
_geom_angle_atom_site_label_1
_geom_angle_atom_site_label_2
_geom_angle_atom_site_label_3
_geom_angle
_geom_angle_site_symmetry_1
_geom_angle_site_symmetry_3
_geom_angle_publ_flag
C5 C1 C2 109.2(7) . . ?
C5 C1 Fe1 70.7(4) . . ?
C2 C1 Fe1 70.2(4) . . ?
C5 C1 H1 125.4 . . ?
C2 C1 H1 125.4 . . ?
Fe1 C1 H1 125.4 . . ?
C3 C2 C1 108.2(7) . . ?
C3 C2 Fe1 69.8(4) . . ?
C1 C2 Fe1 70.0(4) . . ?
C3 C2 H2 125.9 . . ?
C1 C2 H2 125.9 . . ?
Fe1 C2 H2 125.9 . . ?
C2 C3 C4 107.9(7) . . ?
C2 C3 Fe1 70.2(4) . . ?
C4 C3 Fe1 69.8(4) . . ?
C2 C3 H3 126.1 . . ?
C4 C3 H3 126.1 . . ?
Fe1 C3 H3 126.1 . . ?
C5 C4 C3 105.9(7) . . ?
C5 C4 Fe1 69.7(4) . . ?
C3 C4 Fe1 69.2(4) . . ?
C5 C4 H4 127.0 . . ?
C3 C4 H4 127.0 . . ?
Fe1 C4 H4 127.0 . . ?
C1 C5 C4 108.8(8) . . ?
C1 C5 Fe1 70.2(4) . . ?
C4 C5 Fe1 69.6(4) . . ?
C1 C5 H5 125.6 . . ?
C4 C5 H5 125.6 . . ?
Fe1 C5 H5 125.6 . . ?
C7 C6 C10 109.0(5) . . ?
C7 C6 Fe1 70.6(3) . . ?
C10 C6 Fe1 69.8(3) . . ?
C7 C6 H6 125.5 . . ?
C10 C6 H6 125.5 . . ?
Fe1 C6 H6 125.5 . . ?
C8 C7 C6 107.6(5) . . ?
C8 C7 Fe1 69.6(4) . . ?
C6 C7 Fe1 68.9(3) . . ?
C8 C7 H7 126.2 . . ?
C6 C7 H7 126.2 . . ?
Fe1 C7 H7 126.2 . . ?
C7 C8 C9 108.6(5) . . ?
C7 C8 Fe1 70.1(3) . . ?
C9 C8 Fe1 69.7(3) . . ?
C7 C8 H8 125.7 . . ?
C9 C8 H8 125.7 . . ?
Fe1 C8 H8 125.7 . . ?
C8 C9 C10 108.3(5) . . ?
C8 C9 Fe1 70.1(3) . . ?
C10 C9 Fe1 69.2(3) . . ?
C8 C9 H9 125.9 . . ?
C10 C9 H9 125.9 . . ?
Fe1 C9 H9 125.9 . . ?
C6 C10 C9 106.5(5) . . ?
C6 C10 C11 126.8(5) . . ?
C9 C10 C11 126.8(5) . . ?
C6 C10 Fe1 69.3(3) . . ?
C9 C10 Fe1 69.6(3) . . ?
C11 C10 Fe1 124.9(4) . . ?
C10 C11 N1 110.7(4) . . ?
C10 C11 H11A 109.5 . . ?
N1 C11 H11A 109.5 . . ?
C10 C11 H11B 109.5 . . ?
N1 C11 H11B 109.5 . . ?
H11A C11 H11B 108.1 . . ?
N1 C12 C13 111.0(5) . . ?
N1 C12 H12A 109.4 . . ?
C13 C12 H12A 109.4 . . ?
N1 C12 H12B 109.4 . . ?
C13 C12 H12B 109.4 . . ?
H12A C12 H12B 108.0 . . ?
C14 C13 C18 118.7(6) . . ?
C14 C13 C12 120.1(6) . . ?
C18 C13 C12 121.2(6) . . ?
C13 C14 C15 121.1(7) . . ?
C13 C14 H14 119.4 . . ?
C15 C14 H14 119.4 . . ?
C16 C15 C14 119.3(7) . . ?
C16 C15 H15 120.3 . . ?
C14 C15 H15 120.3 . . ?
C17 C16 C15 119.6(7) . . ?
C17 C16 N2 142.9(10) . . ?
C15 C16 N2 97.5(9) . . ?
C17 C16 N2' 102.0(9) . . ?
C15 C16 N2' 138.3(10) . . ?
N2 C16 N2' 41.2(6) . . ?
C16 C17 C18 121.0(7) . . ?
C16 C17 H17 119.5 . . ?
C18 C17 H17 119.5 . . ?
C13 C18 C17 120.1(7) . . ?
C13 C18 H18 119.9 . . ?
C17 C18 H18 119.9 . . ?
C20 C19 C25 121.0(7) . . ?
C20 C19 N3' 101.2(9) . . ?
C25 C19 N3' 137.5(10) . . ?
C20 C19 N3 137.6(9) . . ?
C25 C19 N3 101.4(9) . . ?
N3' C19 N3 36.6(5) . . ?
C19 C20 C21 119.9(8) . . ?
C19 C20 H20 120.1 . . ?
C21 C20 H20 120.1 . . ?
C22 C21 C20 121.0(8) . . ?
C22 C21 H21 119.5 . . ?
C20 C21 H21 119.5 . . ?
C21 C22 C24 119.2(7) . . ?
C21 C22 C23 121.3(8) . . ?
C24 C22 C23 119.5(8) . . ?
C22 C23 H23A 109.5 . . ?
C22 C23 H23B 109.5 . . ?
H23A C23 H23B 109.5 . . ?
C22 C23 H23C 109.5 . . ?
H23A C23 H23C 109.5 . . ?
H23B C23 H23C 109.5 . . ?
C22 C24 C25 121.7(7) . . ?
C22 C24 H24 119.1 . . ?
C25 C24 H24 119.1 . . ?
C19 C25 C24 117.2(8) . . ?
C19 C25 H25 121.4 . . ?
C24 C25 H25 121.4 . . ?
O1 C26 C27 108.7(5) . . ?
O1 C26 H26A 109.9 . . ?
C27 C26 H26A 109.9 . . ?
O1 C26 H26B 109.9 . . ?
C27 C26 H26B 109.9 . . ?
H26A C26 H26B 108.3 . . ?
O2 C27 C26 114.0(5) . . ?
O2 C27 H27A 108.8 . . ?
C26 C27 H27A 108.8 . . ?
O2 C27 H27B 108.8 . . ?
C26 C27 H27B 108.8 . . ?
H27A C27 H27B 107.6 . . ?
O2 C28 C29 110.6(5) . . ?
O2 C28 H28A 109.5 . . ?
C29 C28 H28A 109.5 . . ?
O2 C28 H28B 109.5 . . ?
C29 C28 H28B 109.5 . . ?
H28A C28 H28B 108.1 . . ?
O3 C29 C28 110.3(6) . . ?
O3 C29 H29A 109.6 . . ?
C28 C29 H29A 109.6 . . ?
O3 C29 H29B 109.6 . . ?
C28 C29 H29B 109.6 . . ?
H29A C29 H29B 108.1 . . ?
O3 C30 C31 113.7(5) . . ?
O3 C30 H30A 108.8 . . ?
C31 C30 H30A 108.8 . . ?
O3 C30 H30B 108.8 . . ?
C31 C30 H30B 108.8 . . ?
H30A C30 H30B 107.7 . . ?
O4 C31 C30 107.5(5) . . ?
O4 C31 H31A 110.2 . . ?
C30 C31 H31A 110.2 . . ?
O4 C31 H31B 110.2 . . ?
C30 C31 H31B 110.2 . . ?
H31A C31 H31B 108.5 . . ?
O4 C32 C33 125.3(6) . . ?
O4 C32 C37 115.1(5) . . ?
C33 C32 C37 119.6(6) . . ?
C34 C33 C32 121.0(6) . . ?
C34 C33 H33 119.5 . . ?
C32 C33 H33 119.5 . . ?
C33 C34 C35 119.5(7) . . ?
C33 C34 H34 120.2 . . ?
C35 C34 H34 120.2 . . ?
C34 C35 C36 120.6(7) . . ?
C34 C35 H35 119.7 . . ?
C36 C35 H35 119.7 . . ?
C37 C36 C35 119.9(6) . . ?
C37 C36 H36 120.1 . . ?
C35 C36 H36 120.1 . . ?
O5 C37 C36 125.0(5) . . ?
O5 C37 C32 115.6(5) . . ?
C36 C37 C32 119.3(6) . . ?
O5 C38 C39 107.3(4) . . ?
O5 C38 H38A 110.3 . . ?
C39 C38 H38A 110.3 . . ?
O5 C38 H38B 110.3 . . ?
C39 C38 H38B 110.3 . . ?
H38A C38 H38B 108.5 . . ?
O6 C39 C38 110.2(5) . . ?
O6 C39 H39A 109.6 . . ?
C38 C39 H39A 109.6 . . ?
O6 C39 H39B 109.6 . . ?
C38 C39 H39B 109.6 . . ?
H39A C39 H39B 108.1 . . ?
O6 C40 C41 110.0(5) . . ?
O6 C40 H40A 109.7 . . ?
C41 C40 H40A 109.7 . . ?
O6 C40 H40B 109.7 . . ?
C41 C40 H40B 109.7 . . ?
H40A C40 H40B 108.2 . . ?
O7 C41 C40 108.7(5) . . ?
O7 C41 H41A 110.0 . . ?
C40 C41 H41A 110.0 . . ?
O7 C41 H41B 110.0 . . ?
C40 C41 H41B 110.0 . . ?
H41A C41 H41B 108.3 . . ?
O7 C42 C43 107.2(5) . . ?
O7 C42 H42A 110.3 . . ?
C43 C42 H42A 110.3 . . ?
O7 C42 H42B 110.3 . . ?
C43 C42 H42B 110.3 . . ?
H42A C42 H42B 108.5 . . ?
O8 C43 C42 108.5(5) . . ?
O8 C43 H43A 110.0 . . ?
C42 C43 H43A 110.0 . . ?
O8 C43 H43B 110.0 . . ?
C42 C43 H43B 110.0 . . ?
H43A C43 H43B 108.4 . . ?
O8 C44 C45 124.3(5) . . ?
O8 C44 C49 116.2(5) . . ?
C45 C44 C49 119.4(5) . . ?
C46 C45 C44 120.1(6) . . ?
C46 C45 H45 120.0 . . ?
C44 C45 H45 120.0 . . ?
C47 C46 C45 120.8(6) . . ?
C47 C46 H46 119.6 . . ?
C45 C46 H46 119.6 . . ?
C46 C47 C48 119.8(6) . . ?
C46 C47 H47 120.1 . . ?
C48 C47 H47 120.1 . . ?
C49 C48 C47 120.5(6) . . ?
C49 C48 H48 119.8 . . ?
C47 C48 H48 119.8 . . ?
C48 C49 O1 124.5(5) . . ?
C48 C49 C44 119.3(5) . . ?
O1 C49 C44 116.2(5) . . ?
F4 As1 F6 90.0(2) . . ?
F4 As1 F3 90.6(2) . . ?
F6 As1 F3 91.0(2) . . ?
F4 As1 F5 90.9(2) . . ?
F6 As1 F5 177.8(2) . . ?
F3 As1 F5 91.0(2) . . ?
F4 As1 F2 179.0(2) . . ?
F6 As1 F2 90.6(2) . . ?
F3 As1 F2 90.2(2) . . ?
F5 As1 F2 88.50(19) . . ?
F4 As1 F1 89.08(19) . . ?
F6 As1 F1 88.47(19) . . ?
F3 As1 F1 179.39(18) . . ?
F5 As1 F1 89.5(2) . . ?
F2 As1 F1 90.09(18) . . ?
C6 Fe1 C3 166.3(3) . . ?
C6 Fe1 C1 118.4(3) . . ?
C3 Fe1 C1 67.3(3) . . ?
C6 Fe1 C10 40.9(2) . . ?
C3 Fe1 C10 152.1(3) . . ?
C1 Fe1 C10 107.1(3) . . ?
C6 Fe1 C4 127.4(3) . . ?
C3 Fe1 C4 41.0(3) . . ?
C1 Fe1 C4 67.5(3) . . ?
C10 Fe1 C4 164.5(3) . . ?
C6 Fe1 C2 151.8(3) . . ?
C3 Fe1 C2 40.1(3) . . ?
C1 Fe1 C2 39.8(3) . . ?
C10 Fe1 C2 118.0(3) . . ?
C4 Fe1 C2 68.0(3) . . ?
C6 Fe1 C9 68.3(2) . . ?
C3 Fe1 C9 119.3(3) . . ?
C1 Fe1 C9 127.8(3) . . ?
C10 Fe1 C9 41.1(2) . . ?
C4 Fe1 C9 153.5(3) . . ?
C2 Fe1 C9 108.7(3) . . ?
C6 Fe1 C8 67.9(3) . . ?
C3 Fe1 C8 109.8(3) . . ?
C1 Fe1 C8 165.8(4) . . ?
C10 Fe1 C8 68.6(2) . . ?
C4 Fe1 C8 120.1(3) . . ?
C2 Fe1 C8 129.1(3) . . ?
C9 Fe1 C8 40.3(2) . . ?
C6 Fe1 C5 108.1(3) . . ?
C3 Fe1 C5 67.8(3) . . ?
C1 Fe1 C5 39.2(3) . . ?
C10 Fe1 C5 126.2(3) . . ?
C4 Fe1 C5 40.7(3) . . ?
C2 Fe1 C5 66.7(3) . . ?
C9 Fe1 C5 164.3(3) . . ?
C8 Fe1 C5 154.1(3) . . ?
C6 Fe1 C7 40.4(2) . . ?
C3 Fe1 C7 129.2(3) . . ?
C1 Fe1 C7 152.4(4) . . ?
C10 Fe1 C7 68.7(2) . . ?
C4 Fe1 C7 108.8(3) . . ?
C2 Fe1 C7 166.7(3) . . ?
C9 Fe1 C7 67.9(2) . . ?
C8 Fe1 C7 40.2(3) . . ?
C5 Fe1 C7 120.0(3) . . ?
C12 N1 C11 111.3(4) . . ?
C12 N1 H1A 109.4 . . ?
C11 N1 H1A 109.4 . . ?
C12 N1 H1B 109.4 . . ?
C11 N1 H1B 109.4 . . ?
H1A N1 H1B 108.0 . . ?
N3 N2 C16 104.7(14) . . ?
N2 N3 C19 105.4(14) . . ?
N3' N2' C16 101.3(11) . . ?
N2' N3' C19 105.4(12) . . ?
C49 O1 C26 115.3(4) . . ?
C28 O2 C27 113.9(5) . . ?
C29 O3 C30 112.8(5) . . ?
C32 O4 C31 117.6(5) . . ?
C37 O5 C38 116.8(4) . . ?
C40 O6 C39 113.3(4) . . ?
C42 O7 C41 112.8(4) . . ?
C44 O8 C43 115.3(4) . . ?

loop_
_geom_bond_atom_site_label_1
_geom_bond_atom_site_label_2
_geom_bond_distance
_geom_bond_site_symmetry_2
_geom_bond_publ_flag
C1 C5 1.364(11) . ?
C1 C2 1.384(11) . ?
C1 Fe1 2.032(7) . ?
C1 H1 1.0000 . ?
C2 C3 1.392(10) . ?
C2 Fe1 2.034(7) . ?
C2 H2 1.0000 . ?
C3 C4 1.424(11) . ?
C3 Fe1 2.028(7) . ?
C3 H3 1.0000 . ?
C4 C5 1.416(11) . ?
C4 Fe1 2.037(6) . ?
C4 H4 1.0000 . ?
C5 Fe1 2.038(7) . ?
C5 H5 1.0000 . ?
C6 C7 1.410(8) . ?
C6 C10 1.419(8) . ?
C6 Fe1 2.027(6) . ?
C6 H6 1.0000 . ?
C7 C8 1.408(9) . ?
C7 Fe1 2.050(6) . ?
C7 H7 1.0000 . ?
C8 C9 1.405(8) . ?
C8 Fe1 2.043(6) . ?
C8 H8 1.0000 . ?
C9 C10 1.431(8) . ?
C9 Fe1 2.038(6) . ?
C9 H9 1.0000 . ?
C10 C11 1.493(7) . ?
C10 Fe1 2.033(5) . ?
C11 N1 1.509(6) . ?
C11 H11A 0.9900 . ?
C11 H11B 0.9900 . ?
C12 N1 1.495(8) . ?
C12 C13 1.516(8) . ?
C12 H12A 0.9900 . ?
C12 H12B 0.9900 . ?
C13 C14 1.359(9) . ?
C13 C18 1.366(9) . ?
C14 C15 1.384(10) . ?
C14 H14 0.9500 . ?
C15 C16 1.364(12) . ?
C15 H15 0.9500 . ?
C16 C17 1.352(11) . ?
C16 N2 1.523(19) . ?
C16 N2' 1.539(17) . ?
C17 C18 1.375(9) . ?
C17 H17 0.9500 . ?
C18 H18 0.9500 . ?
C19 C20 1.370(11) . ?
C19 C25 1.381(11) . ?
C19 N3' 1.479(19) . ?
C19 N3 1.52(2) . ?
C20 C21 1.369(9) . ?
C20 H20 0.9500 . ?
C21 C22 1.369(10) . ?
C21 H21 0.9500 . ?
C22 C24 1.355(11) . ?
C22 C23 1.519(9) . ?
C23 H23A 0.9800 . ?
C23 H23B 0.9800 . ?
C23 H23C 0.9800 . ?
C24 C25 1.411(10) . ?
C24 H24 0.9500 . ?
C25 H25 0.9500 . ?
C26 O1 1.444(6) . ?
C26 C27 1.496(8) . ?
C26 H26A 0.9900 . ?
C26 H26B 0.9900 . ?
C27 O2 1.423(7) . ?
C27 H27A 0.9900 . ?
C27 H27B 0.9900 . ?
C28 O2 1.405(7) . ?
C28 C29 1.486(9) . ?
C28 H28A 0.9900 . ?
C28 H28B 0.9900 . ?
C29 O3 1.420(8) . ?
C29 H29A 0.9900 . ?
C29 H29B 0.9900 . ?
C30 O3 1.430(8) . ?
C30 C31 1.501(9) . ?
C30 H30A 0.9900 . ?
C30 H30B 0.9900 . ?
C31 O4 1.427(7) . ?
C31 H31A 0.9900 . ?
C31 H31B 0.9900 . ?
C32 O4 1.376(7) . ?
C32 C33 1.381(8) . ?
C32 C37 1.416(8) . ?
C33 C34 1.378(10) . ?
C33 H33 0.9500 . ?
C34 C35 1.386(10) . ?
C34 H34 0.9500 . ?
C35 C36 1.393(9) . ?
C35 H35 0.9500 . ?
C36 C37 1.385(8) . ?
C36 H36 0.9500 . ?
C37 O5 1.363(7) . ?
C38 O5 1.435(6) . ?
C38 C39 1.507(8) . ?
C38 H38A 0.9900 . ?
C38 H38B 0.9900 . ?
C39 O6 1.448(7) . ?
C39 H39A 0.9900 . ?
C39 H39B 0.9900 . ?
C40 O6 1.413(6) . ?
C40 C41 1.492(9) . ?
C40 H40A 0.9900 . ?
C40 H40B 0.9900 . ?
C41 O7 1.431(7) . ?
C41 H41A 0.9900 . ?
C41 H41B 0.9900 . ?
C42 O7 1.423(7) . ?
C42 C43 1.499(8) . ?
C42 H42A 0.9900 . ?
C42 H42B 0.9900 . ?
C43 O8 1.447(6) . ?
C43 H43A 0.9900 . ?
C43 H43B 0.9900 . ?
C44 O8 1.385(7) . ?
C44 C45 1.392(8) . ?
C44 C49 1.412(8) . ?
C45 C46 1.375(9) . ?
C45 H45 0.9500 . ?
C46 C47 1.370(9) . ?
C46 H46 0.9500 . ?
C47 C48 1.398(9) . ?
C47 H47 0.9500 . ?
C48 C49 1.374(8) . ?
C48 H48 0.9500 . ?
C49 O1 1.373(6) . ?
As1 F4 1.692(4) . ?
As1 F6 1.703(3) . ?
As1 F3 1.704(4) . ?
As1 F5 1.709(3) . ?
As1 F2 1.721(4) . ?
As1 F1 1.723(3) . ?
N1 H1A 0.9200 . ?
N1 H1B 0.9200 . ?
N2 N3 1.18(3) . ?
N2' N3' 1.28(3) . ?
